data_7014574
loop_
_publ_author_name
'Miyasaka, Hitoshi'
'Motokawa, Natsuko'
'Atsuumi, Ryo'
'Kamo, Hiromichi'
'Asai, Yuichiro'
'Yamashita, Masahiro'

_publ_section_title
;
 Tuning of the ionization potential of paddlewheel diruthenium(II, II)
 complexes with fluorine atoms on the benzoate ligands.
;
_journal_issue 3
_journal_name_full 'Dalton transactions (Cambridge, England : 2003)'
_journal_page_first 673
_journal_page_last 682
_journal_paper_doi 10.1039/c0dt00956c
_journal_volume 40
_journal_year 2011
_chemical_formula_moiety 'C36 H32 F4 O10 Ru2 '
_chemical_formula_sum 'C36 H32 F4 O10 Ru2'
_chemical_formula_weight 902.78
_space_group_IT_number 15
_symmetry_cell_setting monoclinic
_symmetry_Int_Tables_number 15
_symmetry_space_group_name_Hall '-C 2yc'
_symmetry_space_group_name_H-M 'C 1 2/c 1'
_cell_angle_alpha 90.0000
_cell_angle_beta 111.679(5)
_cell_angle_gamma 90.0000
_cell_formula_units_Z 4
_cell_length_a 19.188(7)
_cell_length_b 9.225(3)
_cell_length_c 20.991(8)
_cell_measurement_reflns_used 6172
_cell_measurement_temperature 93.1
_cell_measurement_theta_max 31.0
_cell_measurement_theta_min 3.0
_cell_volume 3453(2)
_computing_cell_refinement CrystalClear
_computing_data_collection CrystalClear
_computing_data_reduction CrystalStructure
_computing_publication_material 'CrystalStructure 3.8'
_computing_structure_refinement CRYSTALS
_computing_structure_solution SIR92
_diffrn_ambient_temperature 93.1
_diffrn_detector_area_resol_mean 7.31
_diffrn_measured_fraction_theta_full 0.991
_diffrn_measured_fraction_theta_max 0.873
_diffrn_measurement_device_type 'Rigaku Saturn'
_diffrn_measurement_method \w
_diffrn_radiation_type 'Mo K\a'
_diffrn_radiation_wavelength 0.71070
_diffrn_reflns_av_R_equivalents 0.066
_diffrn_reflns_limit_h_max 27
_diffrn_reflns_limit_h_min -27
_diffrn_reflns_limit_k_max 13
_diffrn_reflns_limit_k_min -9
_diffrn_reflns_limit_l_max 29
_diffrn_reflns_limit_l_min -30
_diffrn_reflns_number 15156
_diffrn_reflns_theta_full 25.00
_diffrn_reflns_theta_max 30.80
_exptl_absorpt_coefficient_mu 0.955
_exptl_absorpt_correction_T_max 0.981
_exptl_absorpt_correction_T_min 0.784
_exptl_absorpt_correction_type multi-scan
_exptl_absorpt_process_details 'Jacobson, R. (1998) Private communication'
_exptl_crystal_colour palebrown
_exptl_crystal_density_diffrn 1.737
_exptl_crystal_density_method 'not measured'
_exptl_crystal_description prism
_exptl_crystal_F_000 1808.00
_exptl_crystal_size_max 0.08
_exptl_crystal_size_mid 0.05
_exptl_crystal_size_min 0.02
_refine_diff_density_max 1.47
_refine_diff_density_min -1.07
_refine_ls_extinction_method none
_refine_ls_goodness_of_fit_ref 1.003
_refine_ls_hydrogen_treatment constr
_refine_ls_number_parameters 271
_refine_ls_number_reflns 3004
_refine_ls_R_factor_gt 0.0393
_refine_ls_shift/su_max 0.0000
_refine_ls_structure_factor_coef Fsqd
_refine_ls_weighting_details 'w = 1/[0.0001Fo^2^ + 1.0000\s(Fo^2^)]/(4Fo^2^)'
_refine_ls_weighting_scheme calc
_refine_ls_wR_factor_ref 0.1178
_reflns_number_gt 2758
_reflns_number_total 3010
_reflns_threshold_expression F^2^>2.0\s(F^2^)
_cod_data_source_file C0DT00956C.TXT
_cod_data_source_block Ru2-o-FPhCO2
_cod_original_formula_sum 'C36 H32 F4 O10 Ru2 '
_cod_database_code 7014574

loop_
_symmetry_equiv_pos_site_id
_symmetry_equiv_pos_as_xyz
1 +X,+Y,+Z
2 -X,+Y,1/2-Z
3 -X,-Y,-Z
4 +X,-Y,1/2+Z
5 1/2+X,1/2+Y,+Z
6 1/2-X,1/2+Y,1/2-Z
7 1/2-X,1/2-Y,-Z
8 1/2+X,1/2-Y,1/2+Z

loop_
_atom_site_label
_atom_site_type_symbol
_atom_site_fract_x
_atom_site_fract_y
_atom_site_fract_z
_atom_site_U_iso_or_equiv
_atom_site_adp_type
_atom_site_occupancy
_atom_site_symmetry_multiplicity
_atom_site_calc_flag
_atom_site_refinement_flags
_atom_site_disorder_assembly
_atom_site_disorder_group
Ru(1) Ru -0.226500(10) -0.66456(2) 0.541210(10) 0.01691(10) Uani 1.00 1 d . . .
F(1) F -0.2307(2) -0.9337(4) 0.72492(18) 0.0339(11) Uani 0.52 1 d P . .
F(2) F -0.4396(2) -1.0441(5) 0.5405(2) 0.0391(12) Uani 0.48 1 d P . .
F(3) F -0.4207(2) -0.3594(4) 0.5170(2) 0.0342(12) Uani 0.48 1 d P . .
F(4) F -0.48073(19) -0.6327(4) 0.30532(19) 0.0297(10) Uani 0.52 1 d P . .
O(1) O -0.26796(11) -0.7792(2) 0.60445(10) 0.0211(5) Uani 1.00 1 d . . .
O(2) O -0.31512(12) -0.9472(2) 0.52209(11) 0.0223(5) Uani 1.00 1 d . . .
O(3) O -0.32522(12) -0.5494(2) 0.49928(10) 0.0224(5) Uani 1.00 1 d . . .
O(4) O -0.37210(11) -0.7186(2) 0.41796(10) 0.0222(5) Uani 1.00 1 d . . .
O(5) O -0.18113(12) -0.4747(2) 0.61723(11) 0.0249(5) Uani 1.00 1 d . . .
C(1) C -0.30251(15) -0.8966(3) 0.58176(15) 0.0205(7) Uani 1.00 1 d . . .
C(2) C -0.33081(18) -0.9836(3) 0.62679(16) 0.0242(7) Uani 1.00 1 d . . .
C(3) C -0.2905(2) -0.9938(4) 0.69742(19) 0.0347(9) Uani 1.00 1 d . . .
C(4) C -0.3149(3) -1.0784(4) 0.7392(2) 0.0502(12) Uani 1.00 1 d . . .
C(5) C -0.3832(3) -1.1503(4) 0.7107(2) 0.0533(15) Uani 1.00 1 d . . .
C(6) C -0.4258(2) -1.1386(4) 0.6416(2) 0.0469(12) Uani 1.00 1 d . . .
C(7) C -0.3983(2) -1.0576(4) 0.6005(2) 0.0372(10) Uani 1.00 1 d . . .
C(8) C -0.37615(17) -0.5995(3) 0.44646(15) 0.0212(7) Uani 1.00 1 d . . .
C(9) C -0.44592(17) -0.5108(3) 0.41602(17) 0.0252(8) Uani 1.00 1 d . . .
C(10) C -0.46502(18) -0.4020(4) 0.45239(17) 0.0295(8) Uani 1.00 1 d . . .
C(11) C -0.5318(2) -0.3259(3) 0.4252(2) 0.0353(10) Uani 1.00 1 d . . .
C(12) C -0.58146(19) -0.3566(4) 0.3586(2) 0.0322(9) Uani 1.00 1 d . . .
C(13) C -0.56210(18) -0.4616(4) 0.32007(19) 0.0315(8) Uani 1.00 1 d . . .
C(14) C -0.49566(17) -0.5365(3) 0.34843(17) 0.0254(7) Uani 1.00 1 d . . .
C(15) C -0.10195(18) -0.4425(3) 0.63994(18) 0.0299(8) Uani 1.00 1 d . . .
C(16) C -0.0921(2) -0.3058(4) 0.6817(2) 0.0375(9) Uani 1.00 1 d . . .
C(17) C -0.1688(2) -0.2329(5) 0.6512(4) 0.0815(17) Uani 1.00 1 d . . .
C(18) C -0.2196(2) -0.3371(3) 0.6079(2) 0.0447(11) Uani 1.00 1 d . . .
H(1) H -0.2856 -1.0874 0.7867 0.063 Uiso 1.00 1 c R . .
H(2) H -0.4008 -1.2082 0.7391 0.074 Uiso 1.00 1 c R . .
H(3) H -0.4731 -1.1854 0.6225 0.060 Uiso 1.00 1 c R . .
H(4) H -0.5438 -0.2534 0.4516 0.043 Uiso 1.00 1 c R . .
H(5) H -0.6279 -0.3065 0.3397 0.037 Uiso 1.00 1 c R . .
H(6) H -0.5948 -0.4814 0.2743 0.037 Uiso 1.00 1 c R . .
H(7) H -0.0874 -0.4272 0.6018 0.036 Uiso 1.00 1 c R . .
H(8) H -0.0731 -0.5192 0.6673 0.035 Uiso 1.00 1 c R . .
H(9) H -0.0799 -0.3276 0.7288 0.043 Uiso 1.00 1 c R . .
H(10) H -0.0541 -0.2461 0.6767 0.043 Uiso 1.00 1 c R . .
H(11) H -0.1852 -0.2039 0.6868 0.089 Uiso 1.00 1 c R . .
H(12) H -0.1660 -0.1505 0.6251 0.088 Uiso 1.00 1 c R . .
H(13) H -0.2349 -0.3075 0.5614 0.046 Uiso 1.00 1 c R . .
H(14) H -0.2624 -0.3457 0.6201 0.046 Uiso 1.00 1 c R . .

loop_
_atom_site_aniso_label
_atom_site_aniso_U_11
_atom_site_aniso_U_22
_atom_site_aniso_U_33
_atom_site_aniso_U_12
_atom_site_aniso_U_13
_atom_site_aniso_U_23
Ru(1) 0.0161(2) 0.0175(2) 0.0147(2) 0.00284(8) 0.00287(14) -0.00177(8)
F(1) 0.030(2) 0.045(2) 0.0208(19) -0.0073(18) 0.0019(15) 0.0041(16)
F(2) 0.036(2) 0.044(2) 0.029(2) -0.016(2) 0.0026(19) 0.0039(19)
F(3) 0.036(2) 0.038(2) 0.023(2) 0.0171(19) 0.0052(19) -0.0013(17)
F(4) 0.0233(19) 0.032(2) 0.033(2) 0.0079(15) 0.0097(15) 0.0042(16)
O(1) 0.0215(10) 0.0226(12) 0.0170(10) 0.0012(8) 0.0045(8) -0.0023(8)
O(2) 0.0236(10) 0.0212(11) 0.0184(10) -0.0011(8) 0.0032(8) -0.0020(8)
O(3) 0.0223(10) 0.0213(11) 0.0200(10) 0.0065(8) 0.0037(8) -0.0028(8)
O(4) 0.0195(10) 0.0221(12) 0.0206(10) 0.0050(8) 0.0024(8) -0.0001(9)
O(5) 0.0205(10) 0.0204(11) 0.0310(11) 0.0022(8) 0.0064(9) -0.0027(9)
C(1) 0.0139(13) 0.0237(16) 0.0211(14) 0.0067(12) 0.0032(11) 0.0009(12)
C(2) 0.0263(15) 0.0236(16) 0.0243(15) 0.0080(12) 0.0111(13) 0.0014(12)
C(3) 0.045(2) 0.033(2) 0.0284(17) 0.0174(16) 0.0162(16) 0.0050(14)
C(4) 0.088(3) 0.040(2) 0.031(2) 0.027(2) 0.032(2) 0.0108(17)
C(5) 0.091(3) 0.027(2) 0.068(3) 0.009(2) 0.059(3) 0.0135(19)
C(6) 0.048(2) 0.030(2) 0.071(3) -0.0019(18) 0.032(2) 0.008(2)
C(7) 0.0377(19) 0.0247(18) 0.056(2) 0.0019(15) 0.0246(18) 0.0067(16)
C(8) 0.0217(14) 0.0241(16) 0.0175(14) 0.0044(12) 0.0069(12) 0.0035(12)
C(9) 0.0176(14) 0.0267(17) 0.0311(16) 0.0057(12) 0.0087(13) 0.0037(13)
C(10) 0.0255(16) 0.0338(19) 0.0269(16) 0.0039(14) 0.0069(13) -0.0015(14)
C(11) 0.033(2) 0.034(2) 0.040(2) 0.0133(14) 0.0142(17) -0.0004(14)
C(12) 0.0203(16) 0.0352(19) 0.037(2) 0.0106(13) 0.0054(15) 0.0069(15)
C(13) 0.0250(16) 0.0318(18) 0.0352(18) 0.0021(14) 0.0081(14) 0.0036(15)
C(14) 0.0223(15) 0.0234(16) 0.0284(16) 0.0004(12) 0.0068(13) 0.0018(13)
C(15) 0.0231(15) 0.0312(18) 0.0343(17) 0.0014(13) 0.0093(14) -0.0024(14)
C(16) 0.0260(17) 0.0285(17) 0.053(2) -0.0058(14) 0.0091(17) -0.0130(17)
C(17) 0.029(2) 0.027(2) 0.164(6) -0.0032(18) 0.008(2) -0.019(3)
C(18) 0.040(2) 0.032(2) 0.043(2) 0.0113(15) -0.0081(19) -0.0100(15)

loop_
_atom_type_symbol
_atom_type_description
_atom_type_scat_dispersion_real
_atom_type_scat_dispersion_imag
_atom_type_scat_source
C C 0.003 0.002
;
International Tables for Crystallography
(1992, Vol. C, Tables 4.2.6.8 and 6.1.1.4)
;
H H 0.000 0.000
;
International Tables for Crystallography
(1992, Vol. C, Table 6.1.1.4)
;
O O 0.011 0.006
;
International Tables for Crystallography
(1992, Vol. C, Tables 4.2.6.8 and 6.1.1.4)
;
F F 0.017 0.010
;
International Tables for Crystallography
(1992, Vol. C, Tables 4.2.6.8 and 6.1.1.4)
;
Ru Ru -1.259 0.836
;
International Tables for Crystallography
(1992, Vol. C, Tables 4.2.6.8 and 6.1.1.4)
;

loop_
_geom_angle_atom_site_label_1
_geom_angle_atom_site_label_2
_geom_angle_atom_site_label_3
_geom_angle
_geom_angle_publ_flag
_geom_angle_site_symmetry_1
_geom_angle_site_symmetry_2
_geom_angle_site_symmetry_3
Ru(1) Ru(1) O(1) 89.73(5) yes 7_436 . .
Ru(1) Ru(1) O(2) 89.74(5) yes 7_436 . 7_436
Ru(1) Ru(1) O(3) 89.37(5) yes 7_436 . .
Ru(1) Ru(1) O(4) 89.93(5) yes 7_436 . 7_436
Ru(1) Ru(1) O(5) 174.71(5) yes 7_436 . .
O(1) Ru(1) O(2) 179.30(9) yes . . 7_436
O(1) Ru(1) O(3) 91.55(8) yes . . .
O(1) Ru(1) O(4) 88.70(8) yes . . 7_436
O(1) Ru(1) O(5) 94.61(8) yes . . .
O(2) Ru(1) O(3) 88.89(9) yes 7_436 . .
O(2) Ru(1) O(4) 90.86(8) yes 7_436 . 7_436
O(2) Ru(1) O(5) 85.94(8) yes 7_436 . .
O(3) Ru(1) O(4) 179.25(8) yes . . 7_436
O(3) Ru(1) O(5) 87.50(7) yes . . .
O(4) Ru(1) O(5) 93.18(7) yes 7_436 . .
Ru(1) O(1) C(1) 117.8(2) yes . . .
Ru(1) O(2) C(1) 118.2(2) yes 7_436 . .
Ru(1) O(3) C(8) 118.4(2) yes . . .
Ru(1) O(4) C(8) 117.56(16) yes 7_436 . .
Ru(1) O(5) C(15) 117.7(2) yes . . .
Ru(1) O(5) C(18) 121.90(18) yes . . .
C(15) O(5) C(18) 106.7(2) yes . . .
O(1) C(1) O(2) 124.5(3) yes . . .
O(1) C(1) C(2) 119.0(2) yes . . .
O(2) C(1) C(2) 116.5(2) yes . . .
C(1) C(2) C(3) 121.4(2) yes . . .
C(1) C(2) C(7) 121.4(2) yes . . .
C(3) C(2) C(7) 117.3(3) yes . . .
F(1) C(3) C(2) 122.0(4) yes . . .
F(1) C(3) C(4) 116.2(3) yes . . .
C(2) C(3) C(4) 121.8(3) yes . . .
C(3) C(4) C(5) 118.9(3) yes . . .
C(4) C(5) C(6) 120.8(5) yes . . .
C(5) C(6) C(7) 118.9(4) yes . . .
F(2) C(7) C(2) 121.0(4) yes . . .
F(2) C(7) C(6) 116.5(4) yes . . .
C(2) C(7) C(6) 122.3(3) yes . . .
O(3) C(8) O(4) 124.7(2) yes . . .
O(3) C(8) C(9) 117.0(2) yes . . .
O(4) C(8) C(9) 118.3(2) yes . . .
C(8) C(9) C(10) 122.4(2) yes . . .
C(8) C(9) C(14) 120.4(3) yes . . .
C(10) C(9) C(14) 117.2(2) yes . . .
F(3) C(10) C(9) 124.0(3) yes . . .
F(3) C(10) C(11) 113.9(3) yes . . .
C(9) C(10) C(11) 122.1(2) yes . . .
C(10) C(11) C(12) 119.6(3) yes . . .
C(11) C(12) C(13) 119.3(3) yes . . .
C(12) C(13) C(14) 120.0(3) yes . . .
F(4) C(14) C(9) 123.0(2) yes . . .
F(4) C(14) C(13) 115.2(2) yes . . .
C(9) C(14) C(13) 121.8(3) yes . . .
O(5) C(15) C(16) 104.8(2) yes . . .
C(15) C(16) C(17) 103.3(3) yes . . .
C(16) C(17) C(18) 107.2(3) yes . . .
O(5) C(18) C(17) 108.0(3) yes . . .
C(3) C(4) H(1) 120.5 no . . .
C(5) C(4) H(1) 120.5 no . . .
C(4) C(5) H(2) 119.6 no . . .
C(6) C(5) H(2) 119.6 no . . .
C(5) C(6) H(3) 120.6 no . . .
C(7) C(6) H(3) 120.6 no . . .
C(10) C(11) H(4) 120.2 no . . .
C(12) C(11) H(4) 120.2 no . . .
C(11) C(12) H(5) 120.3 no . . .
C(13) C(12) H(5) 120.3 no . . .
C(12) C(13) H(6) 120.0 no . . .
C(14) C(13) H(6) 120.0 no . . .
O(5) C(15) H(7) 110.6 no . . .
O(5) C(15) H(8) 110.6 no . . .
C(16) C(15) H(7) 110.6 no . . .
C(16) C(15) H(8) 110.6 no . . .
H(7) C(15) H(8) 109.5 no . . .
C(15) C(16) H(9) 111.0 no . . .
C(15) C(16) H(10) 111.0 no . . .
C(17) C(16) H(9) 111.0 no . . .
C(17) C(16) H(10) 111.0 no . . .
H(9) C(16) H(10) 109.5 no . . .
C(16) C(17) H(11) 110.0 no . . .
C(16) C(17) H(12) 110.0 no . . .
C(18) C(17) H(11) 110.0 no . . .
C(18) C(17) H(12) 110.1 no . . .
H(11) C(17) H(12) 109.5 no . . .
O(5) C(18) H(13) 109.8 no . . .
O(5) C(18) H(14) 109.8 no . . .
C(17) C(18) H(13) 109.8 no . . .
C(17) C(18) H(14) 109.8 no . . .
H(13) C(18) H(14) 109.5 no . . .

loop_
_geom_bond_atom_site_label_1
_geom_bond_atom_site_label_2
_geom_bond_distance
_geom_bond_publ_flag
_geom_bond_site_symmetry_1
_geom_bond_site_symmetry_2
Ru(1) Ru(1) 2.2669(9) yes . 7_436
Ru(1) O(1) 2.072(2) yes . .
Ru(1) O(2) 2.062(2) yes . 7_436
Ru(1) O(3) 2.064(2) yes . .
Ru(1) O(4) 2.0685(19) yes . 7_436
Ru(1) O(5) 2.312(2) yes . .
F(1) C(3) 1.212(5) yes . .
F(2) C(7) 1.222(5) yes . .
F(3) C(10) 1.365(4) yes . .
F(4) C(14) 1.371(5) yes . .
O(1) C(1) 1.267(3) yes . .
O(2) C(1) 1.273(3) yes . .
O(3) C(8) 1.264(3) yes . .
O(4) C(8) 1.267(3) yes . .
O(5) C(15) 1.445(3) yes . .
O(5) C(18) 1.445(4) yes . .
C(1) C(2) 1.487(5) yes . .
C(2) C(3) 1.399(4) yes . .
C(2) C(7) 1.386(4) yes . .
C(3) C(4) 1.379(6) yes . .
C(4) C(5) 1.392(7) yes . .
C(5) C(6) 1.381(6) yes . .
C(6) C(7) 1.383(7) yes . .
C(8) C(9) 1.496(4) yes . .
C(9) C(10) 1.390(5) yes . .
C(9) C(14) 1.407(4) yes . .
C(10) C(11) 1.385(4) yes . .
C(11) C(12) 1.400(5) yes . .
C(12) C(13) 1.397(5) yes . .
C(13) C(14) 1.377(4) yes . .
C(15) C(16) 1.506(5) yes . .
C(16) C(17) 1.527(5) yes . .
C(17) C(18) 1.431(6) yes . .
C(4) H(1) 0.950 no . .
C(5) H(2) 0.950 no . .
C(6) H(3) 0.950 no . .
C(11) H(4) 0.950 no . .
C(12) H(5) 0.950 no . .
C(13) H(6) 0.950 no . .
C(15) H(7) 0.950 no . .
C(15) H(8) 0.950 no . .
C(16) H(9) 0.950 no . .
C(16) H(10) 0.950 no . .
C(17) H(11) 0.950 no . .
C(17) H(12) 0.950 no . .
C(18) H(13) 0.950 no . .
C(18) H(14) 0.950 no . .

loop_
_geom_contact_atom_site_label_1
_geom_contact_atom_site_label_2
_geom_contact_distance
_geom_contact_publ_flag
_geom_contact_site_symmetry_1
_geom_contact_site_symmetry_2
Ru(1) O(1) 3.064(2) ? . 7_436
Ru(1) O(2) 3.057(2) ? . .
Ru(1) O(3) 3.049(2) ? . 7_436
Ru(1) O(4) 3.0670(16) ? . .
Ru(1) C(1) 2.890(3) ? . .
Ru(1) C(1) 2.890(3) ? . 7_436
Ru(1) C(8) 2.888(2) ? . .
Ru(1) C(8) 2.882(3) ? . 7_436
Ru(1) C(15) 3.247(3) ? . .
Ru(1) C(18) 3.312(3) ? . .
F(1) O(1) 2.757(4) ? . .
F(1) C(1) 2.826(4) ? . .
F(1) C(2) 2.285(4) ? . .
F(1) C(4) 2.201(7) ? . .
F(1) C(4) 3.404(6) ? . 6_456
F(1) C(5) 3.465(7) ? . .
F(1) C(5) 3.355(5) ? . 6_456
F(1) C(7) 3.502(4) ? . .
F(1) C(13) 3.257(4) ? . 8_535
F(1) C(17) 3.575(7) ? . 1_545
F(2) F(2) 2.452(5) ? . 3_436
F(2) F(3) 2.995(6) ? . 1_545
F(2) O(2) 2.709(5) ? . .
F(2) C(1) 2.800(5) ? . .
F(2) C(2) 2.271(4) ? . .
F(2) C(3) 3.506(4) ? . .
F(2) C(5) 3.469(6) ? . .
F(2) C(6) 2.217(7) ? . .
F(2) C(7) 3.537(4) ? . 3_436
F(2) C(11) 3.547(5) ? . 1_545
F(2) C(11) 3.573(6) ? . 3_446
F(3) F(2) 2.995(6) ? . 1_565
F(3) O(3) 2.658(5) ? . .
F(3) C(6) 3.345(7) ? . 1_565
F(3) C(7) 3.234(5) ? . 1_565
F(3) C(8) 2.960(5) ? . .
F(3) C(9) 2.433(5) ? . .
F(3) C(9) 3.553(6) ? . 3_446
F(3) C(10) 3.333(6) ? . 3_446
F(3) C(11) 2.306(5) ? . .
F(3) C(11) 3.398(6) ? . 3_446
F(4) F(4) 2.161(5) ? . 2_455
F(4) O(4) 2.631(3) ? . .
F(4) C(5) 3.207(6) ? . 3_436
F(4) C(6) 3.223(6) ? . 3_436
F(4) C(8) 2.916(4) ? . .
F(4) C(9) 2.442(5) ? . .
F(4) C(13) 2.320(5) ? . .
F(4) C(13) 3.420(6) ? . 2_455
F(4) C(14) 3.214(5) ? . 2_455
O(1) Ru(1) 3.064(2) ? . 7_436
O(1) F(1) 2.757(4) ? . .
O(1) O(2) 2.248(2) ? . .
O(1) O(3) 2.964(2) ? . .
O(1) O(4) 2.894(3) ? . 7_436
O(1) O(5) 3.227(3) ? . .
O(1) C(2) 2.376(4) ? . .
O(1) C(3) 2.922(4) ? . .
O(1) C(4) 3.589(4) ? . 6_456
O(1) C(7) 3.564(4) ? . .
O(1) C(8) 3.496(4) ? . 7_436
O(1) C(12) 3.490(4) ? . 3_446
O(2) Ru(1) 3.057(2) ? . .
O(2) F(2) 2.709(5) ? . .
O(2) O(1) 2.248(2) ? . .
O(2) O(3) 2.889(3) ? . 7_436
O(2) O(4) 2.942(2) ? . .
O(2) O(5) 2.987(3) ? . 7_436
O(2) C(2) 2.350(4) ? . .
O(2) C(3) 3.559(4) ? . .
O(2) C(7) 2.871(5) ? . .
O(2) C(8) 3.579(3) ? . .
O(2) C(8) 3.507(4) ? . 7_436
O(2) C(15) 3.337(3) ? . 7_436
O(3) Ru(1) 3.049(2) ? . 7_436
O(3) F(3) 2.658(5) ? . .
O(3) O(1) 2.964(2) ? . .
O(3) O(2) 2.889(3) ? . 7_436
O(3) O(4) 2.242(2) ? . .
O(3) O(5) 3.032(2) ? . .
O(3) C(1) 3.590(3) ? . .
O(3) C(1) 3.497(4) ? . 7_436
O(3) C(9) 2.357(3) ? . .
O(3) C(10) 2.839(3) ? . .
O(3) C(18) 3.118(4) ? . .
O(4) Ru(1) 3.0670(16) ? . .
O(4) F(4) 2.631(3) ? . .
O(4) O(1) 2.894(3) ? . 7_436
O(4) O(2) 2.942(2) ? . .
O(4) O(3) 2.242(2) ? . .
O(4) O(5) 3.187(3) ? . 7_436
O(4) C(1) 3.593(3) ? . .
O(4) C(1) 3.513(3) ? . 7_436
O(4) C(9) 2.374(4) ? . .
O(4) C(14) 2.831(3) ? . .
O(4) C(15) 3.325(4) ? . 7_436
O(5) O(1) 3.227(3) ? . .
O(5) O(2) 2.987(3) ? . 7_436
O(5) O(3) 3.032(2) ? . .
O(5) O(4) 3.187(3) ? . 7_436
O(5) C(4) 3.190(5) ? . 6_456
O(5) C(16) 2.338(4) ? . .
O(5) C(17) 2.327(5) ? . .
C(1) Ru(1) 2.890(3) ? . .
C(1) Ru(1) 2.890(3) ? . 7_436
C(1) F(1) 2.826(4) ? . .
C(1) F(2) 2.800(5) ? . .
C(1) O(3) 3.590(3) ? . .
C(1) O(3) 3.497(4) ? . 7_436
C(1) O(4) 3.593(3) ? . .
C(1) O(4) 3.513(3) ? . 7_436
C(1) C(3) 2.517(5) ? . .
C(1) C(7) 2.505(5) ? . .
C(2) F(1) 2.285(4) ? . .
C(2) F(2) 2.271(4) ? . .
C(2) O(1) 2.376(4) ? . .
C(2) O(2) 2.350(4) ? . .
C(2) C(4) 2.428(5) ? . .
C(2) C(5) 2.790(7) ? . .
C(2) C(6) 2.425(6) ? . .
C(3) F(2) 3.506(4) ? . .
C(3) O(1) 2.922(4) ? . .
C(3) O(2) 3.559(4) ? . .
C(3) C(1) 2.517(5) ? . .
C(3) C(5) 2.387(7) ? . .
C(3) C(6) 2.766(5) ? . .
C(3) C(7) 2.378(4) ? . .
C(3) C(17) 3.596(7) ? . 1_545
C(4) F(1) 2.201(7) ? . .
C(4) F(1) 3.404(6) ? . 6_446
C(4) O(1) 3.589(4) ? . 6_446
C(4) O(5) 3.190(5) ? . 6_446
C(4) C(2) 2.428(5) ? . .
C(4) C(6) 2.411(5) ? . .
C(4) C(7) 2.762(5) ? . .
C(5) F(1) 3.465(7) ? . .
C(5) F(1) 3.355(5) ? . 6_446
C(5) F(2) 3.469(6) ? . .
C(5) F(4) 3.207(6) ? . 3_436
C(5) C(2) 2.790(7) ? . .
C(5) C(3) 2.387(7) ? . .
C(5) C(7) 2.380(7) ? . .
C(6) F(2) 2.217(7) ? . .
C(6) F(3) 3.345(7) ? . 1_545
C(6) F(4) 3.223(6) ? . 3_436
C(6) C(2) 2.425(6) ? . .
C(6) C(3) 2.766(5) ? . .
C(6) C(4) 2.411(5) ? . .
C(6) C(14) 3.396(5) ? . 3_436
C(7) F(1) 3.502(4) ? . .
C(7) F(2) 3.537(4) ? . 3_436
C(7) F(3) 3.234(5) ? . 1_545
C(7) O(1) 3.564(4) ? . .
C(7) O(2) 2.871(5) ? . .
C(7) C(1) 2.505(5) ? . .
C(7) C(3) 2.378(4) ? . .
C(7) C(4) 2.762(5) ? . .
C(7) C(5) 2.380(7) ? . .
C(8) Ru(1) 2.888(2) ? . .
C(8) Ru(1) 2.882(3) ? . 7_436
C(8) F(3) 2.960(5) ? . .
C(8) F(4) 2.916(4) ? . .
C(8) O(1) 3.496(4) ? . 7_436
C(8) O(2) 3.579(3) ? . .
C(8) O(2) 3.507(4) ? . 7_436
C(8) C(10) 2.530(5) ? . .
C(8) C(14) 2.519(3) ? . .
C(9) F(3) 2.433(5) ? . .
C(9) F(3) 3.553(6) ? . 3_446
C(9) F(4) 2.442(5) ? . .
C(9) O(3) 2.357(3) ? . .
C(9) O(4) 2.374(4) ? . .
C(9) C(11) 2.428(5) ? . .
C(9) C(12) 2.815(4) ? . .
C(9) C(13) 2.432(4) ? . .
C(10) F(3) 3.333(6) ? . 3_446
C(10) O(3) 2.839(3) ? . .
C(10) C(8) 2.530(5) ? . .
C(10) C(10) 3.324(5) ? . 3_446
C(10) C(12) 2.407(4) ? . .
C(10) C(13) 2.769(4) ? . .
C(10) C(14) 2.387(4) ? . .
C(11) F(2) 3.547(5) ? . 1_565
C(11) F(2) 3.573(6) ? . 3_446
C(11) F(3) 2.306(5) ? . .
C(11) F(3) 3.398(6) ? . 3_446
C(11) C(9) 2.428(5) ? . .
C(11) C(13) 2.414(5) ? . .
C(11) C(14) 2.770(5) ? . .
C(12) O(1) 3.490(4) ? . 3_446
C(12) C(9) 2.815(4) ? . .
C(12) C(10) 2.407(4) ? . .
C(12) C(14) 2.402(5) ? . .
C(13) F(1) 3.257(4) ? . 8_434
C(13) F(4) 2.320(5) ? . .
C(13) F(4) 3.420(6) ? . 2_455
C(13) C(9) 2.432(4) ? . .
C(13) C(10) 2.769(4) ? . .
C(13) C(11) 2.414(5) ? . .
C(14) F(4) 3.214(5) ? . 2_455
C(14) O(4) 2.831(3) ? . .
C(14) C(6) 3.396(5) ? . 3_436
C(14) C(8) 2.519(3) ? . .
C(14) C(10) 2.387(4) ? . .
C(14) C(11) 2.770(5) ? . .
C(14) C(12) 2.402(5) ? . .
C(15) Ru(1) 3.247(3) ? . .
C(15) O(2) 3.337(3) ? . 7_436
C(15) O(4) 3.325(4) ? . 7_436
C(15) C(17) 2.379(6) ? . .
C(15) C(18) 2.318(5) ? . .
C(16) O(5) 2.338(4) ? . .
C(16) C(18) 2.381(5) ? . .
C(17) F(1) 3.575(7) ? . 1_565
C(17) O(5) 2.327(5) ? . .
C(17) C(3) 3.596(7) ? . 1_565
C(17) C(15) 2.379(6) ? . .
C(18) Ru(1) 3.312(3) ? . .
C(18) O(3) 3.118(4) ? . .
C(18) C(15) 2.318(5) ? . .
C(18) C(16) 2.381(5) ? . .
Ru(1) H(7) 3.321 ? . .
Ru(1) H(8) 3.422 ? . .
Ru(1) H(13) 3.332 ? . .
Ru(1) H(14) 3.566 ? . .
F(1) H(1) 2.411 ? . .
F(1) H(1) 3.228 ? . 6_456
F(1) H(2) 3.139 ? . 6_456
F(1) H(5) 3.376 ? . 3_446
F(1) H(5) 3.454 ? . 8_535
F(1) H(6) 2.548 ? . 8_535
F(1) H(11) 2.852 ? . 1_545
F(1) H(11) 3.570 ? . 6_446
F(1) H(12) 3.442 ? . 1_545
F(1) H(14) 3.402 ? . 6_446
F(2) H(3) 2.428 ? . .
F(2) H(4) 2.907 ? . 1_545
F(2) H(4) 2.775 ? . 3_446
F(2) H(7) 3.226 ? . 7_436
F(3) H(3) 3.185 ? . 1_565
F(3) H(4) 2.455 ? . .
F(3) H(13) 3.369 ? . .
F(3) H(14) 3.011 ? . .
F(4) H(2) 2.574 ? . 3_436
F(4) H(2) 2.831 ? . 4_534
F(4) H(3) 2.624 ? . 3_436
F(4) H(6) 2.471 ? . .
F(4) H(6) 2.938 ? . 2_455
F(4) H(8) 3.357 ? . 7_436
F(4) H(10) 3.552 ? . 7_446
O(1) H(1) 2.771 ? . 6_456
O(1) H(4) 3.374 ? . 3_446
O(1) H(5) 2.779 ? . 3_446
O(2) H(4) 3.487 ? . 3_446
O(2) H(7) 2.831 ? . 7_436
O(2) H(12) 3.437 ? . 1_545
O(2) H(13) 3.217 ? . 7_436
O(3) H(4) 3.550 ? . 3_446
O(3) H(12) 3.150 ? . 7_446
O(3) H(13) 2.830 ? . .
O(3) H(14) 3.026 ? . .
O(4) H(3) 2.909 ? . 3_436
O(4) H(7) 3.349 ? . 7_436
O(4) H(8) 2.961 ? . 7_436
O(5) H(1) 2.551 ? . 6_456
O(5) H(2) 3.565 ? . 6_456
O(5) H(7) 1.990 ? . .
O(5) H(8) 1.990 ? . .
O(5) H(9) 2.782 ? . .
O(5) H(10) 3.114 ? . .
O(5) H(11) 2.909 ? . .
O(5) H(12) 3.004 ? . .
O(5) H(13) 1.981 ? . .
O(5) H(14) 1.981 ? . .
C(1) H(4) 3.094 ? . 3_446
C(1) H(5) 3.104 ? . 3_446
C(1) H(12) 3.379 ? . 1_545
C(2) H(1) 3.284 ? . .
C(2) H(3) 3.279 ? . .
C(2) H(4) 3.217 ? . 3_446
C(2) H(5) 2.948 ? . 3_446
C(2) H(11) 3.305 ? . 1_545
C(2) H(12) 3.530 ? . 1_545
C(3) H(1) 2.034 ? . .
C(3) H(2) 3.244 ? . .
C(3) H(5) 3.136 ? . 3_446
C(3) H(6) 3.505 ? . 8_535
C(3) H(11) 2.867 ? . 1_545
C(3) H(12) 3.574 ? . 1_545
C(4) H(2) 2.036 ? . .
C(4) H(3) 3.270 ? . .
C(4) H(5) 3.587 ? . 8_535
C(4) H(8) 3.447 ? . 6_446
C(4) H(9) 3.299 ? . 6_446
C(4) H(11) 3.282 ? . 1_545
C(4) H(14) 3.506 ? . 6_446
C(5) H(1) 2.045 ? . .
C(5) H(3) 2.036 ? . .
C(5) H(6) 3.453 ? . 3_436
C(5) H(8) 3.211 ? . 6_446
C(5) H(9) 3.412 ? . 6_446
C(6) H(1) 3.268 ? . .
C(6) H(2) 2.026 ? . .
C(6) H(7) 3.494 ? . 5_445
C(6) H(8) 3.260 ? . 5_445
C(7) H(2) 3.239 ? . .
C(7) H(3) 2.038 ? . .
C(7) H(4) 3.125 ? . 3_446
C(7) H(5) 3.555 ? . 3_446
C(8) H(3) 3.362 ? . 3_436
C(8) H(4) 3.348 ? . 3_446
C(8) H(12) 3.021 ? . 7_446
C(9) H(3) 3.161 ? . 3_436
C(9) H(4) 3.280 ? . .
C(9) H(4) 3.591 ? . 3_446
C(9) H(6) 3.286 ? . .
C(9) H(10) 3.066 ? . 7_446
C(9) H(12) 2.990 ? . 7_446
C(10) H(4) 2.036 ? . .
C(10) H(5) 3.267 ? . .
C(10) H(7) 3.518 ? . 7_446
C(10) H(10) 3.174 ? . 7_446
C(10) H(12) 3.496 ? . 7_446
C(11) H(5) 2.051 ? . .
C(11) H(6) 3.273 ? . .
C(11) H(7) 3.459 ? . 7_446
C(11) H(10) 3.214 ? . 7_446
C(12) H(4) 2.049 ? . .
C(12) H(6) 2.045 ? . .
C(12) H(9) 3.220 ? . 8_444
C(12) H(10) 3.103 ? . 7_446
C(12) H(11) 3.460 ? . 8_444
C(13) H(2) 3.267 ? . 3_436
C(13) H(3) 3.451 ? . 3_436
C(13) H(4) 3.274 ? . .
C(13) H(5) 2.048 ? . .
C(13) H(9) 3.229 ? . 8_444
C(13) H(10) 2.921 ? . 7_446
C(13) H(11) 3.295 ? . 8_444
C(14) H(2) 3.190 ? . 3_436
C(14) H(3) 2.754 ? . 3_436
C(14) H(5) 3.260 ? . .
C(14) H(6) 2.027 ? . .
C(14) H(10) 2.891 ? . 7_446
C(14) H(12) 3.410 ? . 7_446
C(15) H(1) 3.357 ? . 6_456
C(15) H(2) 3.516 ? . 6_456
C(15) H(3) 3.455 ? . 5_555
C(15) H(9) 2.049 ? . .
C(15) H(10) 2.049 ? . .
C(15) H(11) 3.086 ? . .
C(15) H(12) 2.929 ? . .
C(15) H(13) 2.769 ? . .
C(15) H(14) 3.083 ? . .
C(16) H(6) 3.299 ? . 8_545
C(16) H(7) 2.045 ? . .
C(16) H(8) 2.045 ? . .
C(16) H(9) 3.143 ? . 2_556
C(16) H(10) 3.294 ? . 2_556
C(16) H(11) 2.056 ? . .
C(16) H(12) 2.056 ? . .
C(16) H(13) 2.962 ? . .
C(16) H(14) 3.061 ? . .
C(17) H(6) 3.146 ? . 8_545
C(17) H(7) 2.814 ? . .
C(17) H(8) 3.163 ? . .
C(17) H(9) 2.068 ? . .
C(17) H(10) 2.067 ? . .
C(17) H(13) 1.967 ? . .
C(17) H(14) 1.968 ? . .
C(18) H(1) 3.174 ? . 6_456
C(18) H(7) 2.717 ? . .
C(18) H(8) 3.113 ? . .
C(18) H(9) 2.935 ? . .
C(18) H(10) 3.081 ? . .
C(18) H(11) 1.970 ? . .
C(18) H(12) 1.970 ? . .
C(18) H(13) 3.588 ? . 7_446
H(1) F(1) 2.411 ? . .
H(1) F(1) 3.228 ? . 6_446
H(1) O(1) 2.771 ? . 6_446
H(1) O(5) 2.551 ? . 6_446
H(1) C(2) 3.284 ? . .
H(1) C(3) 2.034 ? . .
H(1) C(5) 2.045 ? . .
H(1) C(6) 3.268 ? . .
H(1) C(15) 3.357 ? . 6_446
H(1) C(18) 3.174 ? . 6_446
H(1) H(2) 2.344 ? . .
H(1) H(5) 2.979 ? . 8_535
H(1) H(8) 3.257 ? . 6_446
H(1) H(9) 3.448 ? . 6_446
H(1) H(11) 3.500 ? . 1_545
H(1) H(14) 2.884 ? . 6_446
H(2) F(1) 3.139 ? . 6_446
H(2) F(4) 2.574 ? . 3_436
H(2) F(4) 2.831 ? . 4_535
H(2) O(5) 3.565 ? . 6_446
H(2) C(3) 3.244 ? . .
H(2) C(4) 2.036 ? . .
H(2) C(6) 2.026 ? . .
H(2) C(7) 3.239 ? . .
H(2) C(13) 3.267 ? . 3_436
H(2) C(14) 3.190 ? . 3_436
H(2) C(15) 3.516 ? . 6_446
H(2) H(1) 2.344 ? . .
H(2) H(3) 2.333 ? . .
H(2) H(6) 2.876 ? . 3_436
H(2) H(8) 3.544 ? . 5_445
H(2) H(8) 2.807 ? . 6_446
H(3) F(2) 2.428 ? . .
H(3) F(3) 3.185 ? . 1_545
H(3) F(4) 2.624 ? . 3_436
H(3) O(4) 2.909 ? . 3_436
H(3) C(2) 3.279 ? . .
H(3) C(4) 3.270 ? . .
H(3) C(5) 2.036 ? . .
H(3) C(7) 2.038 ? . .
H(3) C(8) 3.362 ? . 3_436
H(3) C(9) 3.161 ? . 3_436
H(3) C(13) 3.451 ? . 3_436
H(3) C(14) 2.754 ? . 3_436
H(3) C(15) 3.455 ? . 5_445
H(3) H(2) 2.333 ? . .
H(3) H(4) 3.393 ? . 1_545
H(3) H(7) 3.158 ? . 5_445
H(3) H(8) 2.872 ? . 5_445
H(4) F(2) 2.907 ? . 1_565
H(4) F(2) 2.775 ? . 3_446
H(4) F(3) 2.455 ? . .
H(4) O(1) 3.374 ? . 3_446
H(4) O(2) 3.487 ? . 3_446
H(4) O(3) 3.550 ? . 3_446
H(4) C(1) 3.094 ? . 3_446
H(4) C(2) 3.217 ? . 3_446
H(4) C(7) 3.125 ? . 3_446
H(4) C(8) 3.348 ? . 3_446
H(4) C(9) 3.280 ? . .
H(4) C(9) 3.591 ? . 3_446
H(4) C(10) 2.036 ? . .
H(4) C(12) 2.049 ? . .
H(4) C(13) 3.274 ? . .
H(4) H(3) 3.393 ? . 1_565
H(4) H(5) 2.357 ? . .
H(4) H(7) 3.530 ? . 7_446
H(5) F(1) 3.376 ? . 3_446
H(5) F(1) 3.454 ? . 8_434
H(5) O(1) 2.779 ? . 3_446
H(5) C(1) 3.104 ? . 3_446
H(5) C(2) 2.948 ? . 3_446
H(5) C(3) 3.136 ? . 3_446
H(5) C(4) 3.587 ? . 8_434
H(5) C(7) 3.555 ? . 3_446
H(5) C(10) 3.267 ? . .
H(5) C(11) 2.051 ? . .
H(5) C(13) 2.048 ? . .
H(5) C(14) 3.260 ? . .
H(5) H(1) 2.979 ? . 8_434
H(5) H(4) 2.357 ? . .
H(5) H(6) 2.353 ? . .
H(5) H(9) 3.064 ? . 8_444
H(5) H(11) 2.986 ? . 8_444
H(6) F(1) 2.548 ? . 8_434
H(6) F(4) 2.471 ? . .
H(6) F(4) 2.938 ? . 2_455
H(6) C(3) 3.505 ? . 8_434
H(6) C(5) 3.453 ? . 3_436
H(6) C(9) 3.286 ? . .
H(6) C(11) 3.273 ? . .
H(6) C(12) 2.045 ? . .
H(6) C(14) 2.027 ? . .
H(6) C(16) 3.299 ? . 8_444
H(6) C(17) 3.146 ? . 8_444
H(6) H(2) 2.876 ? . 3_436
H(6) H(5) 2.353 ? . .
H(6) H(9) 3.053 ? . 8_444
H(6) H(10) 3.383 ? . 7_446
H(6) H(10) 3.224 ? . 8_444
H(6) H(11) 2.637 ? . 8_444
H(6) H(12) 3.161 ? . 8_444
H(7) Ru(1) 3.321 ? . .
H(7) F(2) 3.226 ? . 7_436
H(7) O(2) 2.831 ? . 7_436
H(7) O(4) 3.349 ? . 7_436
H(7) O(5) 1.990 ? . .
H(7) C(6) 3.494 ? . 5_555
H(7) C(10) 3.518 ? . 7_446
H(7) C(11) 3.459 ? . 7_446
H(7) C(16) 2.045 ? . .
H(7) C(17) 2.814 ? . .
H(7) C(18) 2.717 ? . .
H(7) H(3) 3.158 ? . 5_555
H(7) H(4) 3.530 ? . 7_446
H(7) H(8) 1.551 ? . .
H(7) H(9) 2.772 ? . .
H(7) H(10) 2.219 ? . .
H(7) H(12) 3.094 ? . .
H(7) H(13) 2.858 ? . .
H(7) H(14) 3.598 ? . .
H(8) Ru(1) 3.422 ? . .
H(8) F(4) 3.357 ? . 7_436
H(8) O(4) 2.961 ? . 7_436
H(8) O(5) 1.990 ? . .
H(8) C(4) 3.447 ? . 6_456
H(8) C(5) 3.211 ? . 6_456
H(8) C(6) 3.260 ? . 5_555
H(8) C(16) 2.045 ? . .
H(8) C(17) 3.163 ? . .
H(8) C(18) 3.113 ? . .
H(8) H(1) 3.257 ? . 6_456
H(8) H(2) 3.544 ? . 5_555
H(8) H(2) 2.807 ? . 6_456
H(8) H(3) 2.872 ? . 5_555
H(8) H(7) 1.551 ? . .
H(8) H(8) 3.568 ? . 2_556
H(8) H(9) 2.221 ? . .
H(8) H(9) 3.431 ? . 2_556
H(8) H(10) 2.543 ? . .
H(9) O(5) 2.782 ? . .
H(9) C(4) 3.299 ? . 6_456
H(9) C(5) 3.412 ? . 6_456
H(9) C(12) 3.220 ? . 8_545
H(9) C(13) 3.229 ? . 8_545
H(9) C(15) 2.049 ? . .
H(9) C(16) 3.143 ? . 2_556
H(9) C(17) 2.068 ? . .
H(9) C(18) 2.935 ? . .
H(9) H(1) 3.448 ? . 6_456
H(9) H(5) 3.064 ? . 8_545
H(9) H(6) 3.053 ? . 8_545
H(9) H(7) 2.772 ? . .
H(9) H(8) 2.221 ? . .
H(9) H(8) 3.431 ? . 2_556
H(9) H(9) 2.858 ? . 2_556
H(9) H(10) 1.551 ? . .
H(9) H(10) 2.710 ? . 2_556
H(9) H(11) 2.202 ? . .
H(9) H(12) 2.735 ? . .
H(9) H(14) 3.406 ? . .
H(10) F(4) 3.552 ? . 7_446
H(10) O(5) 3.114 ? . .
H(10) C(9) 3.066 ? . 7_446
H(10) C(10) 3.174 ? . 7_446
H(10) C(11) 3.214 ? . 7_446
H(10) C(12) 3.103 ? . 7_446
H(10) C(13) 2.921 ? . 7_446
H(10) C(14) 2.891 ? . 7_446
H(10) C(15) 2.049 ? . .
H(10) C(16) 3.294 ? . 2_556
H(10) C(17) 2.067 ? . .
H(10) C(18) 3.081 ? . .
H(10) H(6) 3.383 ? . 7_446
H(10) H(6) 3.224 ? . 8_545
H(10) H(7) 2.219 ? . .
H(10) H(8) 2.543 ? . .
H(10) H(9) 1.551 ? . .
H(10) H(9) 2.710 ? . 2_556
H(10) H(10) 3.011 ? . 2_556
H(10) H(11) 2.630 ? . .
H(10) H(12) 2.200 ? . .
H(10) H(13) 3.466 ? . .
H(11) F(1) 2.852 ? . 1_565
H(11) F(1) 3.570 ? . 6_456
H(11) O(5) 2.909 ? . .
H(11) C(2) 3.305 ? . 1_565
H(11) C(3) 2.867 ? . 1_565
H(11) C(4) 3.282 ? . 1_565
H(11) C(12) 3.460 ? . 8_545
H(11) C(13) 3.295 ? . 8_545
H(11) C(15) 3.086 ? . .
H(11) C(16) 2.056 ? . .
H(11) C(18) 1.970 ? . .
H(11) H(1) 3.500 ? . 1_565
H(11) H(5) 2.986 ? . 8_545
H(11) H(6) 2.637 ? . 8_545
H(11) H(9) 2.202 ? . .
H(11) H(10) 2.630 ? . .
H(11) H(12) 1.551 ? . .
H(11) H(13) 2.627 ? . .
H(11) H(14) 2.082 ? . .
H(12) F(1) 3.442 ? . 1_565
H(12) O(2) 3.437 ? . 1_565
H(12) O(3) 3.150 ? . 7_446
H(12) O(5) 3.004 ? . .
H(12) C(1) 3.379 ? . 1_565
H(12) C(2) 3.530 ? . 1_565
H(12) C(3) 3.574 ? . 1_565
H(12) C(8) 3.021 ? . 7_446
H(12) C(9) 2.990 ? . 7_446
H(12) C(10) 3.496 ? . 7_446
H(12) C(14) 3.410 ? . 7_446
H(12) C(15) 2.929 ? . .
H(12) C(16) 2.056 ? . .
H(12) C(18) 1.970 ? . .
H(12) H(6) 3.161 ? . 8_545
H(12) H(7) 3.094 ? . .
H(12) H(9) 2.735 ? . .
H(12) H(10) 2.200 ? . .
H(12) H(11) 1.551 ? . .
H(12) H(13) 2.082 ? . .
H(12) H(14) 2.557 ? . .
H(13) Ru(1) 3.332 ? . .
H(13) F(3) 3.369 ? . .
H(13) O(2) 3.217 ? . 7_436
H(13) O(3) 2.830 ? . .
H(13) O(5) 1.981 ? . .
H(13) C(15) 2.769 ? . .
H(13) C(16) 2.962 ? . .
H(13) C(17) 1.967 ? . .
H(13) C(18) 3.588 ? . 7_446
H(13) H(7) 2.858 ? . .
H(13) H(10) 3.466 ? . .
H(13) H(11) 2.627 ? . .
H(13) H(12) 2.082 ? . .
H(13) H(13) 2.645 ? . 7_446
H(13) H(14) 1.551 ? . .
H(14) Ru(1) 3.566 ? . .
H(14) F(1) 3.402 ? . 6_456
H(14) F(3) 3.011 ? . .
H(14) O(3) 3.026 ? . .
H(14) O(5) 1.981 ? . .
H(14) C(4) 3.506 ? . 6_456
H(14) C(15) 3.083 ? . .
H(14) C(16) 3.061 ? . .
H(14) C(17) 1.968 ? . .
H(14) H(1) 2.884 ? . 6_456
H(14) H(7) 3.598 ? . .
H(14) H(9) 3.406 ? . .
H(14) H(11) 2.082 ? . .
H(14) H(12) 2.557 ? . .
H(14) H(13) 1.551 ? . .
